data_4085421
loop_
_publ_author_name
'Liu, Yuesheng'
'Xiao, Jie'
'Wang, Lei'
'Song, You'
'Deng, Liang'

_publ_section_title
;
 Carbon--Carbon Bond Formation Reactivity of a Four-Coordinate
 NHC-Supported Iron(II) Phenyl Compound
;
_journal_issue 3
_journal_name_full Organometallics
_journal_page_first 599
_journal_paper_doi 10.1021/om501061b
_journal_volume 34
_journal_year 2015
_chemical_formula_sum 'C34 H50 Fe N4'
_chemical_formula_weight 570.63
_chemical_name_systematic
; 
 ? 
;
_space_group_IT_number 19
_symmetry_cell_setting orthorhombic
_symmetry_space_group_name_Hall 'P 2ac 2ab'
_symmetry_space_group_name_H-M 'P 21 21 21'
_atom_sites_solution_hydrogens geom
_atom_sites_solution_primary direct
_atom_sites_solution_secondary difmap
_audit_creation_method SHELXL-97
_cell_angle_alpha 90.00
_cell_angle_beta 90.00
_cell_angle_gamma 90.00
_cell_formula_units_Z 4
_cell_length_a 11.1427(14)
_cell_length_b 15.582(2)
_cell_length_c 18.490(2)
_cell_measurement_reflns_used 5633
_cell_measurement_temperature 133(2)
_cell_measurement_theta_max 27.14
_cell_measurement_theta_min 2.20
_cell_volume 3210.3(7)
_computing_cell_refinement 'Bruker SAINT'
_computing_data_collection 'Bruker APEX2'
_computing_data_reduction 'Bruker SAINT'
_computing_molecular_graphics 'Bruker SHELXTL'
_computing_publication_material 'Bruker SHELXTL'
_computing_structure_refinement 'SHELXL-97 (Sheldrick, 2008)'
_computing_structure_solution 'SHELXS-97 (Sheldrick, 2008)'
_diffrn_ambient_temperature 133(2)
_diffrn_measured_fraction_theta_full 0.996
_diffrn_measured_fraction_theta_max 0.996
_diffrn_measurement_device_type 'Bruker APEX-II CCD'
_diffrn_measurement_method '\f and \w scans'
_diffrn_radiation_monochromator graphite
_diffrn_radiation_source 'fine-focus sealed tube'
_diffrn_radiation_type MoK\a
_diffrn_radiation_wavelength 0.71073
_diffrn_reflns_av_R_equivalents 0.0747
_diffrn_reflns_av_sigmaI/netI 0.0852
_diffrn_reflns_limit_h_max 15
_diffrn_reflns_limit_h_min -12
_diffrn_reflns_limit_k_max 22
_diffrn_reflns_limit_k_min -21
_diffrn_reflns_limit_l_max 26
_diffrn_reflns_limit_l_min -26
_diffrn_reflns_number 29494
_diffrn_reflns_theta_full 30.51
_diffrn_reflns_theta_max 30.51
_diffrn_reflns_theta_min 1.71
_exptl_absorpt_coefficient_mu 0.497
_exptl_absorpt_correction_T_max 0.8858
_exptl_absorpt_correction_T_min 0.8452
_exptl_absorpt_correction_type multi-scan
_exptl_absorpt_process_details sadabs
_exptl_crystal_colour colourless
_exptl_crystal_density_diffrn 1.181
_exptl_crystal_density_method 'not measured'
_exptl_crystal_description block
_exptl_crystal_F_000 1232
_exptl_crystal_size_max 0.35
_exptl_crystal_size_mid 0.30
_exptl_crystal_size_min 0.25
_refine_diff_density_max 0.583
_refine_diff_density_min -0.593
_refine_diff_density_rms 0.065
_refine_ls_abs_structure_details 'Flack H D (1983), Acta Cryst. A39, 876-881'
_refine_ls_abs_structure_Flack 0.441(16)
_refine_ls_extinction_method none
_refine_ls_goodness_of_fit_ref 0.982
_refine_ls_hydrogen_treatment constr
_refine_ls_matrix_type full
_refine_ls_number_parameters 365
_refine_ls_number_reflns 9748
_refine_ls_number_restraints 0
_refine_ls_restrained_S_all 0.982
_refine_ls_R_factor_all 0.0657
_refine_ls_R_factor_gt 0.0464
_refine_ls_shift/su_max 0.001
_refine_ls_shift/su_mean 0.000
_refine_ls_structure_factor_coef Fsqd
_refine_ls_weighting_details 'calc w=1/[\s^2^(Fo^2^)+(0.0334P)^2^+0.0000P] where P=(Fo^2^+2Fc^2^)/3'
_refine_ls_weighting_scheme calc
_refine_ls_wR_factor_gt 0.0947
_refine_ls_wR_factor_ref 0.1018
_reflns_number_gt 7585
_reflns_number_total 9748
_reflns_threshold_expression >2sigma(I)
_cod_data_source_file om501061b_si_002.cif
_cod_data_source_block 1
_cod_depositor_comments
;
The following automatic conversions were performed:

'_symmetry_cell_setting' value 'Orthorhombic' changed to
'orthorhombic' according to
/usr/data/users/saulius/crontab/automatic-downloads/rss-feeds/ACS/lib/dictionaries/cif_core.dic
dictionary named 'cif_core.dic' version 2.4.2 from 2011-04-26.

Automatic conversion script
Id: cif_fix_values 3008 2015-01-20 13:52:24Z robertas 

 Adding full bibliography for 4085421--4085425.cif.
;
_cod_original_cell_volume 3210.4(7)
_cod_original_sg_symbol_H-M P2(1)2(1)2(1)
_cod_database_code 4085421

loop_
_symmetry_equiv_pos_as_xyz
'x, y, z'
'x+1/2, -y+1/2, -z'
'-x, y+1/2, -z+1/2'
'-x+1/2, -y, z+1/2'

loop_
_atom_site_label
_atom_site_type_symbol
_atom_site_fract_x
_atom_site_fract_y
_atom_site_fract_z
_atom_site_U_iso_or_equiv
_atom_site_adp_type
_atom_site_occupancy
_atom_site_symmetry_multiplicity
_atom_site_calc_flag
_atom_site_refinement_flags
Fe1 Fe 0.90352(2) 0.00257(2) 0.162467(13) 0.01208(6) Uani 1 1 d .
N1 N 0.91435(19) -0.07626(12) 0.00537(10) 0.0154(4) Uani 1 1 d .
N2 N 0.9031(2) 0.06065(12) -0.00303(10) 0.0168(4) Uani 1 1 d .
N3 N 1.18877(13) 0.00284(14) 0.19464(8) 0.0135(3) Uani 1 1 d .
N4 N 1.08481(13) -0.00061(15) 0.29213(8) 0.0177(3) Uani 1 1 d .
C1 C 0.91960(15) -0.00365(16) 0.04608(9) 0.0141(3) Uani 1 1 d .
C2 C 1.07300(15) -0.00072(17) 0.21872(9) 0.0141(3) Uani 1 1 d .
C3 C 0.8040(2) -0.10692(15) 0.18834(14) 0.0162(5) Uani 1 1 d .
C4 C 0.8165(2) 0.11707(14) 0.18939(14) 0.0173(5) Uani 1 1 d .
C5 C 0.8921(2) -0.05797(16) -0.06711(13) 0.0222(5) Uani 1 1 d .
C6 C 0.8852(2) 0.02808(15) -0.07255(13) 0.0212(5) Uani 1 1 d .
C7 C 0.8766(3) -0.12375(18) -0.12483(14) 0.0334(7) Uani 1 1 d .
H7A H 0.8504 -0.0958 -0.1696 0.050 Uiso 1 1 calc R
H7B H 0.8161 -0.1657 -0.1096 0.050 Uiso 1 1 calc R
H7C H 0.9532 -0.1531 -0.1332 0.050 Uiso 1 1 calc R
C8 C 0.8640(3) 0.08119(19) -0.13902(14) 0.0350(7) Uani 1 1 d .
H8A H 0.9381 0.1112 -0.1522 0.053 Uiso 1 1 calc R
H8B H 0.8006 0.1233 -0.1293 0.053 Uiso 1 1 calc R
H8C H 0.8393 0.0438 -0.1790 0.053 Uiso 1 1 calc R
C9 C 0.9417(2) -0.16081(14) 0.03740(14) 0.0205(5) Uani 1 1 d .
H9 H 0.9541 -0.1509 0.0903 0.025 Uiso 1 1 calc R
C10 C 1.0597(2) -0.19761(16) 0.00839(15) 0.0292(6) Uani 1 1 d .
H10A H 1.0501 -0.2126 -0.0428 0.044 Uiso 1 1 calc R
H10B H 1.0811 -0.2491 0.0359 0.044 Uiso 1 1 calc R
H10C H 1.1234 -0.1547 0.0134 0.044 Uiso 1 1 calc R
C11 C 0.8380(2) -0.22397(17) 0.03077(15) 0.0329(6) Uani 1 1 d .
H11A H 0.7623 -0.1944 0.0411 0.049 Uiso 1 1 calc R
H11B H 0.8492 -0.2709 0.0654 0.049 Uiso 1 1 calc R
H11C H 0.8358 -0.2473 -0.0184 0.049 Uiso 1 1 calc R
C12 C 0.9081(2) 0.15160(14) 0.01880(13) 0.0212(5) Uani 1 1 d .
H12 H 0.9275 0.1522 0.0716 0.025 Uiso 1 1 calc R
C13 C 0.7883(2) 0.19664(18) 0.01060(15) 0.0322(6) Uani 1 1 d .
H13A H 0.7732 0.2082 -0.0407 0.048 Uiso 1 1 calc R
H13B H 0.7898 0.2509 0.0374 0.048 Uiso 1 1 calc R
H13C H 0.7244 0.1599 0.0298 0.048 Uiso 1 1 calc R
C14 C 1.0096(3) 0.19971(18) -0.01916(16) 0.0371(7) Uani 1 1 d .
H14A H 1.0838 0.1661 -0.0159 0.056 Uiso 1 1 calc R
H14B H 1.0216 0.2555 0.0042 0.056 Uiso 1 1 calc R
H14C H 0.9887 0.2084 -0.0701 0.056 Uiso 1 1 calc R
C15 C 1.27030(16) 0.00619(17) 0.25181(10) 0.0164(4) Uani 1 1 d .
C16 C 1.20481(17) 0.00393(19) 0.31312(10) 0.0198(4) Uani 1 1 d .
C17 C 1.40370(18) 0.01098(15) 0.24487(11) 0.0216(4) Uani 1 1 d .
H17A H 1.4390 0.0240 0.2921 0.032 Uiso 1 1 calc R
H17B H 1.4250 0.0563 0.2104 0.032 Uiso 1 1 calc R
H17C H 1.4345 -0.0442 0.2275 0.032 Uiso 1 1 calc R
C18 C 1.2503(2) 0.0044(3) 0.38885(12) 0.0418(7) Uani 1 1 d .
H18A H 1.2471 -0.0539 0.4086 0.063 Uiso 1 1 calc R
H18B H 1.2003 0.0425 0.4184 0.063 Uiso 1 1 calc R
H18C H 1.3334 0.0250 0.3894 0.063 Uiso 1 1 calc R
C19 C 1.21816(17) 0.00538(18) 0.11700(10) 0.0174(4) Uani 1 1 d .
H19 H 1.1419 -0.0064 0.0903 0.021 Uiso 1 1 calc R
C20 C 1.3062(3) -0.06544(18) 0.09613(15) 0.0319(6) Uani 1 1 d .
H20A H 1.3879 -0.0479 0.1090 0.048 Uiso 1 1 calc R
H20B H 1.3016 -0.0757 0.0439 0.048 Uiso 1 1 calc R
H20C H 1.2856 -0.1183 0.1221 0.048 Uiso 1 1 calc R
C21 C 1.2600(3) 0.09375(18) 0.09376(15) 0.0341(7) Uani 1 1 d .
H21A H 1.2005 0.1367 0.1085 0.051 Uiso 1 1 calc R
H21B H 1.2693 0.0951 0.0411 0.051 Uiso 1 1 calc R
H21C H 1.3372 0.1066 0.1167 0.051 Uiso 1 1 calc R
C22 C 0.97929(17) -0.0058(2) 0.34056(11) 0.0244(4) Uani 1 1 d .
H22 H 0.9074 -0.0115 0.3086 0.029 Uiso 1 1 calc R
C23 C 0.9823(3) -0.08563(19) 0.38779(17) 0.0371(8) Uani 1 1 d .
H23A H 0.9953 -0.1363 0.3574 0.056 Uiso 1 1 calc R
H23B H 0.9058 -0.0914 0.4135 0.056 Uiso 1 1 calc R
H23C H 1.0478 -0.0807 0.4229 0.056 Uiso 1 1 calc R
C24 C 0.9616(3) 0.0757(2) 0.38398(18) 0.0361(7) Uani 1 1 d .
H24A H 1.0266 0.0814 0.4193 0.054 Uiso 1 1 calc R
H24B H 0.8844 0.0731 0.4093 0.054 Uiso 1 1 calc R
H24C H 0.9622 0.1253 0.3514 0.054 Uiso 1 1 calc R
C25 C 0.8509(3) -0.18051(15) 0.22208(14) 0.0229(6) Uani 1 1 d .
H25 H 0.9324 -0.1795 0.2372 0.027 Uiso 1 1 calc R
C26 C 0.7846(3) -0.25465(16) 0.23448(17) 0.0282(6) Uani 1 1 d .
H26 H 0.8210 -0.3029 0.2569 0.034 Uiso 1 1 calc R
C27 C 0.6656(3) -0.25755(16) 0.21391(16) 0.0275(7) Uani 1 1 d .
H27 H 0.6195 -0.3080 0.2218 0.033 Uiso 1 1 calc R
C28 C 0.6145(3) -0.18682(16) 0.18189(15) 0.0267(6) Uani 1 1 d .
H28 H 0.5321 -0.1879 0.1687 0.032 Uiso 1 1 calc R
C29 C 0.6820(2) -0.11420(14) 0.16881(16) 0.0209(5) Uani 1 1 d .
H29 H 0.6445 -0.0669 0.1456 0.025 Uiso 1 1 calc R
C30 C 0.6920(2) 0.12539(15) 0.17809(15) 0.0194(5) Uani 1 1 d .
H30 H 0.6495 0.0773 0.1596 0.023 Uiso 1 1 calc R
C31 C 0.6278(2) 0.20016(15) 0.19258(15) 0.0252(6) Uani 1 1 d .
H31 H 0.5440 0.2027 0.1833 0.030 Uiso 1 1 calc R
C32 C 0.6866(3) 0.27012(17) 0.22042(18) 0.0315(7) Uani 1 1 d .
H32 H 0.6438 0.3214 0.2307 0.038 Uiso 1 1 calc R
C33 C 0.8079(3) 0.26535(17) 0.2333(2) 0.0358(8) Uani 1 1 d .
H33 H 0.8492 0.3133 0.2530 0.043 Uiso 1 1 calc R
C34 C 0.8700(3) 0.19033(15) 0.21765(16) 0.0262(6) Uani 1 1 d .
H34 H 0.9539 0.1890 0.2268 0.031 Uiso 1 1 calc R

loop_
_atom_site_aniso_label
_atom_site_aniso_U_11
_atom_site_aniso_U_22
_atom_site_aniso_U_33
_atom_site_aniso_U_23
_atom_site_aniso_U_13
_atom_site_aniso_U_12
Fe1 0.01229(11) 0.01197(11) 0.01197(11) -0.00020(16) 0.00033(10) 0.00011(16)
N1 0.0135(10) 0.0196(9) 0.0131(9) -0.0048(7) 0.0004(8) -0.0003(8)
N2 0.0144(9) 0.0213(9) 0.0148(10) 0.0007(7) 0.0019(9) 0.0046(8)
N3 0.0131(7) 0.0147(7) 0.0127(7) -0.0011(10) -0.0004(5) 0.0012(10)
N4 0.0136(7) 0.0256(8) 0.0138(7) -0.0013(10) -0.0005(6) -0.0003(11)
C1 0.0102(8) 0.0169(8) 0.0151(8) 0.0008(11) 0.0007(6) -0.0019(11)
C2 0.0147(8) 0.0142(8) 0.0134(8) 0.0006(11) 0.0020(6) -0.0004(11)
C3 0.0147(12) 0.0201(11) 0.0137(12) -0.0020(9) 0.0038(10) 0.0000(9)
C4 0.0190(13) 0.0177(11) 0.0152(12) 0.0012(9) 0.0014(10) 0.0029(9)
C5 0.0129(11) 0.0367(13) 0.0170(12) -0.0079(10) 0.0011(9) 0.0003(10)
C6 0.0146(12) 0.0392(14) 0.0098(10) 0.0030(9) -0.0007(8) 0.0066(9)
C7 0.0297(15) 0.0535(17) 0.0172(13) -0.0165(12) -0.0034(11) 0.0006(13)
C8 0.0332(15) 0.0562(18) 0.0157(12) 0.0033(12) 0.0003(11) 0.0204(14)
C9 0.0216(12) 0.0164(11) 0.0235(13) -0.0038(10) 0.0051(10) -0.0023(9)
C10 0.0261(13) 0.0261(12) 0.0354(16) -0.0030(12) 0.0094(11) 0.0042(10)
C11 0.0323(15) 0.0301(14) 0.0364(17) -0.0125(12) 0.0093(12) -0.0127(11)
C12 0.0251(12) 0.0212(11) 0.0174(11) 0.0046(9) 0.0041(11) -0.0006(10)
C13 0.0330(15) 0.0317(14) 0.0319(15) 0.0084(12) 0.0012(12) 0.0124(12)
C14 0.0372(16) 0.0349(15) 0.0392(17) 0.0091(13) 0.0108(13) -0.0097(12)
C15 0.0143(8) 0.0178(10) 0.0171(9) 0.0012(11) -0.0018(7) -0.0004(11)
C16 0.0176(9) 0.0260(10) 0.0160(8) -0.0012(13) -0.0033(7) 0.0000(12)
C17 0.0146(8) 0.0263(12) 0.0239(10) -0.0025(10) -0.0024(8) 0.0016(11)
C18 0.0256(12) 0.079(2) 0.0208(11) -0.003(2) -0.0077(9) 0.005(2)
C19 0.0158(9) 0.0241(11) 0.0123(8) -0.0028(12) 0.0027(6) 0.0011(12)
C20 0.0295(15) 0.0448(17) 0.0213(13) -0.0069(12) 0.0035(11) 0.0113(12)
C21 0.0411(18) 0.0365(16) 0.0248(14) 0.0068(12) 0.0059(13) -0.0075(13)
C22 0.0151(8) 0.0442(13) 0.0139(8) -0.0059(15) 0.0020(7) -0.0043(12)
C23 0.0389(18) 0.0492(18) 0.0232(16) 0.0048(14) 0.0096(13) -0.0180(14)
C24 0.0280(16) 0.0540(19) 0.0264(16) -0.0055(14) 0.0062(13) 0.0068(14)
C25 0.0221(13) 0.0217(12) 0.0249(14) 0.0002(10) -0.0014(11) -0.0047(10)
C26 0.0364(16) 0.0210(13) 0.0273(14) 0.0073(11) -0.0013(13) -0.0041(11)
C27 0.0269(15) 0.0236(13) 0.0319(16) -0.0044(11) 0.0096(12) -0.0136(11)
C28 0.0168(13) 0.0260(12) 0.0373(16) -0.0110(11) 0.0078(11) -0.0060(10)
C29 0.0188(12) 0.0180(11) 0.0258(14) -0.0032(10) 0.0011(11) -0.0011(9)
C30 0.0209(13) 0.0180(11) 0.0193(13) 0.0014(9) 0.0015(10) 0.0007(9)
C31 0.0203(14) 0.0251(12) 0.0304(15) 0.0048(11) 0.0075(11) 0.0075(10)
C32 0.0344(17) 0.0159(12) 0.0443(19) -0.0008(12) 0.0138(14) 0.0064(11)
C33 0.0273(15) 0.0202(12) 0.060(2) -0.0144(13) 0.0074(15) 0.0004(11)
C34 0.0180(13) 0.0209(12) 0.0398(17) -0.0088(11) 0.0027(11) -0.0003(10)

loop_
_atom_type_symbol
_atom_type_description
_atom_type_scat_dispersion_real
_atom_type_scat_dispersion_imag
_atom_type_scat_source
C C 0.0033 0.0016 'International Tables Vol C Tables 4.2.6.8 and 6.1.1.4'
H H 0.0000 0.0000 'International Tables Vol C Tables 4.2.6.8 and 6.1.1.4'
N N 0.0061 0.0033 'International Tables Vol C Tables 4.2.6.8 and 6.1.1.4'
Fe Fe 0.3463 0.8444 'International Tables Vol C Tables 4.2.6.8 and 6.1.1.4'

loop_
_geom_angle_atom_site_label_1
_geom_angle_atom_site_label_2
_geom_angle_atom_site_label_3
_geom_angle
C3 Fe1 C4 113.32(8)
C3 Fe1 C2 109.56(10)
C4 Fe1 C2 108.15(10)
C3 Fe1 C1 103.61(9)
C4 Fe1 C1 108.28(10)
C2 Fe1 C1 113.99(6)
C1 N1 C5 111.72(18)
C1 N1 C9 120.76(19)
C5 N1 C9 127.27(19)
C1 N2 C6 111.40(18)
C1 N2 C12 121.22(19)
C6 N2 C12 127.36(19)
C2 N3 C15 111.69(15)
C2 N3 C19 121.93(14)
C15 N3 C19 126.35(15)
C2 N4 C16 111.69(15)
C2 N4 C22 121.70(15)
C16 N4 C22 126.61(15)
N1 C1 N2 103.70(16)
N1 C1 Fe1 125.77(16)
N2 C1 Fe1 128.20(16)
N4 C2 N3 103.49(14)
N4 C2 Fe1 124.37(12)
N3 C2 Fe1 131.98(12)
C25 C3 C29 114.0(2)
C25 C3 Fe1 124.7(2)
C29 C3 Fe1 121.21(18)
C34 C4 C30 113.7(2)
C34 C4 Fe1 126.3(2)
C30 C4 Fe1 119.99(18)
C6 C5 N1 106.6(2)
C6 C5 C7 128.7(3)
N1 C5 C7 124.7(2)
C5 C6 N2 106.6(2)
C5 C6 C8 128.3(3)
N2 C6 C8 125.2(2)
C5 C7 H7A 109.5
C5 C7 H7B 109.5
H7A C7 H7B 109.5
C5 C7 H7C 109.5
H7A C7 H7C 109.5
H7B C7 H7C 109.5
C6 C8 H8A 109.5
C6 C8 H8B 109.5
H8A C8 H8B 109.5
C6 C8 H8C 109.5
H8A C8 H8C 109.5
H8B C8 H8C 109.5
N1 C9 C11 112.8(2)
N1 C9 C10 111.8(2)
C11 C9 C10 112.4(2)
N1 C9 H9 106.4
C11 C9 H9 106.4
C10 C9 H9 106.4
C9 C10 H10A 109.5
C9 C10 H10B 109.5
H10A C10 H10B 109.5
C9 C10 H10C 109.5
H10A C10 H10C 109.5
H10B C10 H10C 109.5
C9 C11 H11A 109.5
C9 C11 H11B 109.5
H11A C11 H11B 109.5
C9 C11 H11C 109.5
H11A C11 H11C 109.5
H11B C11 H11C 109.5
N2 C12 C13 112.6(2)
N2 C12 C14 111.9(2)
C13 C12 C14 112.3(2)
N2 C12 H12 106.5
C13 C12 H12 106.5
C14 C12 H12 106.5
C12 C13 H13A 109.5
C12 C13 H13B 109.5
H13A C13 H13B 109.5
C12 C13 H13C 109.5
H13A C13 H13C 109.5
H13B C13 H13C 109.5
C12 C14 H14A 109.5
C12 C14 H14B 109.5
H14A C14 H14B 109.5
C12 C14 H14C 109.5
H14A C14 H14C 109.5
H14B C14 H14C 109.5
C16 C15 N3 106.47(16)
C16 C15 C17 127.73(18)
N3 C15 C17 125.80(17)
C15 C16 N4 106.64(16)
C15 C16 C18 127.31(18)
N4 C16 C18 126.04(18)
C15 C17 H17A 109.5
C15 C17 H17B 109.5
H17A C17 H17B 109.5
C15 C17 H17C 109.5
H17A C17 H17C 109.5
H17B C17 H17C 109.5
C16 C18 H18A 109.5
C16 C18 H18B 109.5
H18A C18 H18B 109.5
C16 C18 H18C 109.5
H18A C18 H18C 109.5
H18B C18 H18C 109.5
N3 C19 C21 111.7(2)
N3 C19 C20 111.7(2)
C21 C19 C20 112.8(2)
N3 C19 H19 106.7
C21 C19 H19 106.7
C20 C19 H19 106.7
C19 C20 H20A 109.5
C19 C20 H20B 109.5
H20A C20 H20B 109.5
C19 C20 H20C 109.5
H20A C20 H20C 109.5
H20B C20 H20C 109.5
C19 C21 H21A 109.5
C19 C21 H21B 109.5
H21A C21 H21B 109.5
C19 C21 H21C 109.5
H21A C21 H21C 109.5
H21B C21 H21C 109.5
N4 C22 C24 112.2(2)
N4 C22 C23 112.0(2)
C24 C22 C23 112.60(19)
N4 C22 H22 106.5
C24 C22 H22 106.5
C23 C22 H22 106.5
C22 C23 H23A 109.5
C22 C23 H23B 109.5
H23A C23 H23B 109.5
C22 C23 H23C 109.5
H23A C23 H23C 109.5
H23B C23 H23C 109.5
C22 C24 H24A 109.5
C22 C24 H24B 109.5
H24A C24 H24B 109.5
C22 C24 H24C 109.5
H24A C24 H24C 109.5
H24B C24 H24C 109.5
C26 C25 C3 123.6(3)
C26 C25 H25 118.2
C3 C25 H25 118.2
C27 C26 C25 119.5(3)
C27 C26 H26 120.3
C25 C26 H26 120.3
C28 C27 C26 119.4(2)
C28 C27 H27 120.3
C26 C27 H27 120.3
C27 C28 C29 120.5(3)
C27 C28 H28 119.8
C29 C28 H28 119.8
C28 C29 C3 123.1(2)
C28 C29 H29 118.5
C3 C29 H29 118.5
C31 C30 C4 123.7(2)
C31 C30 H30 118.2
C4 C30 H30 118.2
C32 C31 C30 119.4(3)
C32 C31 H31 120.3
C30 C31 H31 120.3
C31 C32 C33 119.5(2)
C31 C32 H32 120.3
C33 C32 H32 120.3
C32 C33 C34 119.9(3)
C32 C33 H33 120.0
C34 C33 H33 120.0
C33 C34 C4 123.8(3)
C33 C34 H34 118.1
C4 C34 H34 118.1

loop_
_geom_bond_atom_site_label_1
_geom_bond_atom_site_label_2
_geom_bond_distance
Fe1 C3 2.090(2)
Fe1 C4 2.091(2)
Fe1 C2 2.1566(17)
Fe1 C1 2.1617(18)
N1 C1 1.360(3)
N1 C5 1.392(3)
N1 C9 1.476(3)
N2 C1 1.365(3)
N2 C6 1.396(3)
N2 C12 1.475(3)
N3 C2 1.366(2)
N3 C15 1.395(2)
N3 C19 1.473(2)
N4 C2 1.364(2)
N4 C16 1.394(2)
N4 C22 1.480(2)
C3 C25 1.406(3)
C3 C29 1.411(4)
C4 C34 1.390(3)
C4 C30 1.409(4)
C5 C6 1.347(3)
C5 C7 1.490(3)
C6 C8 1.501(3)
C7 H7A 0.9800
C7 H7B 0.9800
C7 H7C 0.9800
C8 H8A 0.9800
C8 H8B 0.9800
C8 H8C 0.9800
C9 C11 1.523(3)
C9 C10 1.531(3)
C9 H9 1.0000
C10 H10A 0.9800
C10 H10B 0.9800
C10 H10C 0.9800
C11 H11A 0.9800
C11 H11B 0.9800
C11 H11C 0.9800
C12 C13 1.516(4)
C12 C14 1.528(3)
C12 H12 1.0000
C13 H13A 0.9800
C13 H13B 0.9800
C13 H13C 0.9800
C14 H14A 0.9800
C14 H14B 0.9800
C14 H14C 0.9800
C15 C16 1.349(3)
C15 C17 1.494(3)
C16 C18 1.489(3)
C17 H17A 0.9800
C17 H17B 0.9800
C17 H17C 0.9800
C18 H18A 0.9800
C18 H18B 0.9800
C18 H18C 0.9800
C19 C21 1.516(4)
C19 C20 1.526(3)
C19 H19 1.0000
C20 H20A 0.9800
C20 H20B 0.9800
C20 H20C 0.9800
C21 H21A 0.9800
C21 H21B 0.9800
C21 H21C 0.9800
C22 C24 1.515(4)
C22 C23 1.521(4)
C22 H22 1.0000
C23 H23A 0.9800
C23 H23B 0.9800
C23 H23C 0.9800
C24 H24A 0.9800
C24 H24B 0.9800
C24 H24C 0.9800
C25 C26 1.390(3)
C25 H25 0.9500
C26 C27 1.380(4)
C26 H26 0.9500
C27 C28 1.375(4)
C27 H27 0.9500
C28 C29 1.380(3)
C28 H28 0.9500
C29 H29 0.9500
C30 C31 1.393(3)
C30 H30 0.9500
C31 C32 1.372(4)
C31 H31 0.9500
C32 C33 1.375(5)
C32 H32 0.9500
C33 C34 1.389(4)
C33 H33 0.9500
C34 H34 0.9500
